data_7129529
loop_
_publ_author_name
'Cao, Haoying'
'Ma, Shanshan'
'Feng, Yanhong'
'Guo, Yawen'
'Jiao, Peng'

_publ_section_title
;
 Synthesis of \b-Nitro Ketone from Geminal Bromonitroalkane and Silyl Enol
 Ether by Visible Light Photoredox Catalysis
;
_journal_name_full 'Chemical Communications'
_journal_paper_doi 10.1039/D1CC06529G
_journal_year 2022
_chemical_formula_moiety 'C9 H9 N O3'
_chemical_formula_sum 'C9 H9 N O3'
_chemical_formula_weight 179.17
_space_group_crystal_system monoclinic
_space_group_IT_number 4
_space_group_name_Hall 'P 2yb'
_space_group_name_H-M_alt 'P 1 21 1'
_atom_sites_solution_hydrogens geom
_audit_creation_date 2021-09-01
_audit_creation_method
;
Olex2 1.5
(compiled 2021.07.19 svn.r715e62df for OlexSys, GUI svn.r6383)
;
_audit_update_record
;
2021-09-05 deposited with the CCDC.	2022-01-05 downloaded from the CCDC.
;
_cell_angle_alpha 90
_cell_angle_beta 92.654(2)
_cell_angle_gamma 90
_cell_formula_units_Z 2
_cell_length_a 5.61652(15)
_cell_length_b 8.2450(3)
_cell_length_c 9.0227(3)
_cell_measurement_reflns_used 6319
_cell_measurement_temperature 293(2)
_cell_measurement_theta_max 75.9200
_cell_measurement_theta_min 7.2380
_cell_volume 417.38(2)
_computing_cell_refinement 'CrysAlisPro 1.171.40.84a (Rigaku OD, 2020)'
_computing_data_collection 'CrysAlisPro 1.171.40.84a (Rigaku OD, 2020)'
_computing_data_reduction 'CrysAlisPro 1.171.40.84a (Rigaku OD, 2020)'
_computing_molecular_graphics 'Olex2 1.5 (Dolomanov et al., 2009)'
_computing_publication_material 'Olex2 1.5 (Dolomanov et al., 2009)'
_computing_structure_refinement 'SHELXL-2018/1 (Sheldrick, 2018)'
_computing_structure_solution 'SHELXT 2014/5 (Sheldrick, 2014)'
_diffrn_ambient_environment N~2~
_diffrn_ambient_temperature 99.99(10)
_diffrn_detector 'Hybrid Pixel Array Detector'
_diffrn_detector_area_resol_mean 10.0000
_diffrn_detector_type HyPix
_diffrn_measured_fraction_theta_full 1.000
_diffrn_measured_fraction_theta_max 0.973
_diffrn_measurement_details
;
List of Runs (angles in degrees, time in seconds):

  # Type    Start    End  Width  t~exp~   \w     \q     \k     \f   Frames
#--------------------------------------------------------------------------
  1  \w     92.00 177.00   0.50    0.05    --  104.75  45.00 166.00  170
  2  \w     34.00 119.00   0.50    0.05    --   46.95  45.00 166.00  170
  3  \w     24.00 119.00   0.50    0.05    --   46.95  77.00 -90.00  190
  4  \w    -25.00  53.00   0.50    0.05    --   46.95 -45.00  15.00  156
  5  \w     32.00  73.00   0.50    0.05    --  104.75 -61.00-150.00   82
  6  \w     32.00  73.00   0.50    0.05    --  104.75 -61.00-120.00   82
  7  \w     32.00  73.00   0.50    0.05    --  104.75 -61.00 -60.00   82
  8  \w     32.00  73.00   0.50    0.05    --  104.75 -61.00   0.00   82
  9  \w    -24.00  29.00   0.50    0.05    --  -46.95  19.00 150.00  106
 10  \w    -49.00  25.00   0.50    0.05    --  -46.95  45.00 166.00  148
 11  \w     15.00  95.00   0.50    0.05    --   46.95-125.00-120.00  160
 12  \w     32.00 117.00   0.50    0.05    --  104.75-125.00-180.00  170
 13  \w    -24.00  29.00   0.50    0.05    --  -46.95  19.00 -30.00  106
 14  \w    -69.00 -29.00   0.50    0.05    -- -102.00  61.00   0.00   80
 15  \w    -69.00 -29.00   0.50    0.05    -- -102.00  61.00-150.00   80
 16  \w    -69.00 -29.00   0.50    0.05    -- -102.00  61.00 -60.00   80
 17  \w    -69.00 -29.00   0.50    0.05    -- -102.00  61.00 -30.00   80
 18  \w    -69.00 -29.00   0.50    0.05    -- -102.00  61.00  30.00   80
 19  \w   -119.00 -34.00   0.50    0.05    --  -46.95 -45.00  15.00  170
 20  \w   -119.00 -24.00   0.50    0.05    --  -46.95 -77.00 120.00  190
 21  \w   -119.00 -68.00   0.50    0.05    --  -46.95 -77.00   0.00  102
 22  \w   -119.00 -30.00   0.50    0.05    --  -46.95 -61.00 -81.58  178
 23  \w   -119.00 -24.00   0.50    0.05    --  -46.95 -77.00-150.00  190
 24  \w   -175.00 -78.00   0.50    0.05    -- -102.00 -79.00 -47.82  194
 25  \w   -175.00 -79.00   0.50    0.05    -- -102.00 -77.00 -60.00  192
 26  \w   -175.00 -79.00   0.50    0.05    -- -102.00 -77.00-120.00  192
 27  \w   -175.00 -85.00   0.50    0.05    -- -102.00 -61.00-120.00  180
 28  \w   -175.00 -79.00   0.50    0.05    -- -102.00 -77.00 -90.00  192
 29  \w   -174.00 -89.00   0.50    0.05    -- -102.00 -45.00-120.00  170
 30  \w   -174.00 -88.00   0.50    0.05    -- -102.00 -50.00 -37.48  172
 31  \w   -174.00 -89.00   0.50    0.05    -- -102.00 -45.00  15.00  170
 32  \w   -175.00 -79.00   0.50    0.05    -- -102.00 -77.00 120.00  192
 33  \w   -175.00 -89.00   0.50    0.05    -- -102.00 -30.00  90.00  172
 34  \w   -174.00 -89.00   0.50    0.05    -- -102.00 -45.00 -30.00  170
 35  \w   -175.00 -79.00   0.50    0.05    -- -102.00 -77.00 -30.00  192
 36  \w   -175.00 -76.00   0.50    0.05    -- -102.00 -83.00 -59.57  198
 37  \w   -119.00 -71.00   0.50    0.05    --  -46.95-125.00-180.00   96
;
_diffrn_measurement_device 'four-circle diffractometer'
_diffrn_measurement_device_type 'XtaLAB Synergy R, DW system, HyPix'
_diffrn_measurement_method '\w scans'
_diffrn_orient_matrix_type 'CrysAlisPro convention (1999,Acta A55,543-557)'
_diffrn_orient_matrix_UB_11 0.0230476000
_diffrn_orient_matrix_UB_12 -0.0009359000
_diffrn_orient_matrix_UB_13 -0.1694759000
_diffrn_orient_matrix_UB_21 0.2273730000
_diffrn_orient_matrix_UB_22 0.1039461000
_diffrn_orient_matrix_UB_23 0.0179600000
_diffrn_orient_matrix_UB_31 0.1521247000
_diffrn_orient_matrix_UB_32 -0.1553075000
_diffrn_orient_matrix_UB_33 0.0129810000
_diffrn_radiation_monochromator mirror
_diffrn_radiation_probe x-ray
_diffrn_radiation_type CuK\a
_diffrn_radiation_wavelength 1.54184
_diffrn_reflns_av_R_equivalents 0.0439
_diffrn_reflns_av_unetI/netI 0.0222
_diffrn_reflns_Laue_measured_fraction_full 1.000
_diffrn_reflns_Laue_measured_fraction_max 0.973
_diffrn_reflns_limit_h_max 6
_diffrn_reflns_limit_h_min -6
_diffrn_reflns_limit_k_max 10
_diffrn_reflns_limit_k_min -10
_diffrn_reflns_limit_l_max 11
_diffrn_reflns_limit_l_min -11
_diffrn_reflns_number 7648
_diffrn_reflns_point_group_measured_fraction_full 0.980
_diffrn_reflns_point_group_measured_fraction_max 0.936
_diffrn_reflns_theta_full 67.684
_diffrn_reflns_theta_max 75.884
_diffrn_reflns_theta_min 4.907
_diffrn_source 'Rotating-anode X-ray tube'
_diffrn_source_type 'Rigaku (Cu) X-ray Source'
_exptl_absorpt_coefficient_mu 0.910
_exptl_absorpt_correction_T_max 1.00000
_exptl_absorpt_correction_T_min 0.47352
_exptl_absorpt_correction_type multi-scan
_exptl_absorpt_process_details
;
CrysAlisPro 1.171.40.84a (Rigaku Oxford Diffraction, 2020)
Empirical absorption correction using spherical harmonics,
implemented in SCALE3 ABSPACK scaling algorithm.
;
_exptl_crystal_colour 'clear colourless'
_exptl_crystal_density_diffrn 1.426
_exptl_crystal_description plate
_exptl_crystal_F_000 188
_exptl_crystal_size_max 0.7
_exptl_crystal_size_mid 0.4
_exptl_crystal_size_min 0.1
_refine_diff_density_max 0.236
_refine_diff_density_min -0.172
_refine_diff_density_rms 0.043
_refine_ls_abs_structure_details
;
 Flack x determined using 710 quotients [(I+)-(I-)]/[(I+)+(I-)]
 (Parsons, Flack and Wagner, Acta Cryst. B69 (2013) 249-259).
;
_refine_ls_abs_structure_Flack -0.14(16)
_refine_ls_extinction_coef 0.019(4)
_refine_ls_extinction_expression Fc^*^=kFc[1+0.001xFc^2^\l^3^/sin(2\q)]^-1/4^
_refine_ls_extinction_method 'SHELXL-2018/3 (Sheldrick 2018)'
_refine_ls_goodness_of_fit_ref 1.095
_refine_ls_hydrogen_treatment constr
_refine_ls_matrix_type full
_refine_ls_number_parameters 119
_refine_ls_number_reflns 1631
_refine_ls_number_restraints 1
_refine_ls_restrained_S_all 1.095
_refine_ls_R_factor_all 0.0317
_refine_ls_R_factor_gt 0.0315
_refine_ls_shift/su_max 0.000
_refine_ls_shift/su_mean 0.000
_refine_ls_structure_factor_coef Fsqd
_refine_ls_weighting_details 'w=1/[\s^2^(Fo^2^)+(0.0521P)^2^+0.1073P] where P=(Fo^2^+2Fc^2^)/3'
_refine_ls_weighting_scheme calc
_refine_ls_wR_factor_gt 0.0904
_refine_ls_wR_factor_ref 0.0906
_reflns_Friedel_coverage 0.792
_reflns_Friedel_fraction_full 0.957
_reflns_Friedel_fraction_max 0.893
_reflns_number_gt 1615
_reflns_number_total 1631
_reflns_threshold_expression 'I > 2\s(I)'
_cod_data_source_file d1cc06529g2.cif
_cod_data_source_block 20210717c
_cod_database_code 7129529
_shelx_shelxl_version_number 2018/3
_shelx_space_group_comment
;
The symmetry employed for this shelxl refinement is uniquely defined
by the following loop, which should always be used as a source of
symmetry information in preference to the above space-group names.
They are only intended as comments.
;
_diffrn_oxdiff_digest_frames
;
01eadae72a9e5f4d4c49880376dadc746f00142653c
;
_reflns_odcompleteness_completeness 100.00
_reflns_odcompleteness_iscentric 1
_reflns_odcompleteness_theta 66.97
_olex2_refinement_description
;
1.a Secondary CH2 refined with riding coordinates:
 C8(H8A,H8B), C9(H9A,H9B)
1.b Aromatic/amide H refined with riding coordinates:
 C6(H6), C2(H2), C5(H5), C3(H3), C4(H4)
;
_olex2_submission_special_instructions 'No special instructions were received'
_oxdiff_exptl_absorpt_empirical_details
;
Empirical correction (ABSPACK) includes:
- Absorption correction using spherical harmonics
- Frame scaling
;
_oxdiff_exptl_absorpt_empirical_full_max 2.261
_oxdiff_exptl_absorpt_empirical_full_min 0.551

loop_
_space_group_symop_operation_xyz
'x, y, z'
'-x, y+1/2, -z'

loop_
_atom_site_label
_atom_site_type_symbol
_atom_site_fract_x
_atom_site_fract_y
_atom_site_fract_z
_atom_site_U_iso_or_equiv
_atom_site_adp_type
_atom_site_occupancy
_atom_site_site_symmetry_order
_atom_site_calc_flag
_atom_site_refinement_flags_posn
_atom_site_refinement_flags_adp
_atom_site_refinement_flags_occupancy
_atom_site_disorder_assembly
_atom_site_disorder_group
O11 O 0.2173(3) 0.3378(2) 0.41104(17) 0.0241(4) Uani 1 1 d . . . . .
O13 O 0.7035(3) 0.4852(2) 0.40524(17) 0.0252(4) Uani 1 1 d . . . . .
O12 O 0.1637(3) 0.3853(2) 0.64259(18) 0.0324(5) Uani 1 1 d . . . . .
N10 N 0.2158(3) 0.4287(2) 0.5182(2) 0.0207(4) Uani 1 1 d . . . . .
C7 C 0.5864(4) 0.5580(3) 0.3098(2) 0.0205(5) Uani 1 1 d . . . . .
C6 C 0.8562(4) 0.4717(3) 0.1125(2) 0.0223(5) Uani 1 1 d . . . . .
H6 H 0.937616 0.408010 0.183221 0.027 Uiso 1 1 calc R . . . .
C1 C 0.6608(4) 0.5647(3) 0.1529(2) 0.0204(5) Uani 1 1 d . . . . .
C2 C 0.5405(4) 0.6592(3) 0.0456(2) 0.0246(5) Uani 1 1 d . . . . .
H2 H 0.410442 0.721479 0.070994 0.030 Uiso 1 1 calc R . . . .
C8 C 0.3560(4) 0.6419(3) 0.3463(2) 0.0215(5) Uani 1 1 d . . . . .
H8A H 0.376416 0.758142 0.336712 0.026 Uiso 1 1 calc R . . . .
H8B H 0.231007 0.608541 0.274987 0.026 Uiso 1 1 calc R . . . .
C5 C 0.9289(4) 0.4740(3) -0.0321(2) 0.0257(5) Uani 1 1 d . . . . .
H5 H 1.058637 0.411895 -0.058275 0.031 Uiso 1 1 calc R . . . .
C3 C 0.6142(5) 0.6607(3) -0.0990(2) 0.0275(5) Uani 1 1 d . . . . .
H3 H 0.532962 0.723842 -0.170252 0.033 Uiso 1 1 calc R . . . .
C4 C 0.8080(4) 0.5689(3) -0.1380(2) 0.0270(5) Uani 1 1 d . . . . .
H4 H 0.857154 0.570848 -0.235055 0.032 Uiso 1 1 calc R . . . .
C9 C 0.2793(4) 0.6043(3) 0.5006(2) 0.0233(5) Uani 1 1 d . . . . .
H9A H 0.407442 0.631929 0.571919 0.028 Uiso 1 1 calc R . . . .
H9B H 0.142400 0.670699 0.521804 0.028 Uiso 1 1 calc R . . . .

loop_
_atom_site_aniso_label
_atom_site_aniso_U_11
_atom_site_aniso_U_22
_atom_site_aniso_U_33
_atom_site_aniso_U_23
_atom_site_aniso_U_13
_atom_site_aniso_U_12
O11 0.0235(8) 0.0266(9) 0.0225(8) -0.0042(7) 0.0052(6) -0.0001(7)
O13 0.0209(8) 0.0333(10) 0.0214(8) 0.0040(7) 0.0019(6) 0.0041(6)
O12 0.0401(10) 0.0368(11) 0.0212(8) 0.0068(7) 0.0131(7) 0.0084(7)
N10 0.0175(8) 0.0259(10) 0.0192(9) 0.0000(7) 0.0051(7) 0.0039(7)
C7 0.0186(9) 0.0225(11) 0.0204(10) -0.0010(9) 0.0018(8) -0.0035(8)
C6 0.0192(10) 0.0248(11) 0.0229(10) -0.0004(9) 0.0006(8) -0.0001(9)
C1 0.0180(10) 0.0229(11) 0.0205(10) -0.0011(9) 0.0030(8) -0.0027(8)
C2 0.0242(11) 0.0273(12) 0.0227(10) 0.0004(9) 0.0047(8) 0.0038(9)
C8 0.0196(11) 0.0236(12) 0.0214(10) -0.0017(9) 0.0035(8) -0.0001(9)
C5 0.0200(10) 0.0298(13) 0.0276(12) -0.0049(10) 0.0058(8) -0.0002(10)
C3 0.0351(13) 0.0271(12) 0.0205(11) 0.0019(10) 0.0037(9) 0.0041(10)
C4 0.0310(12) 0.0299(13) 0.0209(10) -0.0009(9) 0.0091(8) -0.0020(9)
C9 0.0227(11) 0.0248(12) 0.0228(11) -0.0026(9) 0.0055(8) 0.0025(9)

loop_
_atom_type_symbol
_atom_type_description
_atom_type_scat_dispersion_real
_atom_type_scat_dispersion_imag
_atom_type_scat_source
C C 0.0181 0.0091 'International Tables Vol C Tables 4.2.6.8 and 6.1.1.4'
H H 0.0000 0.0000 'International Tables Vol C Tables 4.2.6.8 and 6.1.1.4'
N N 0.0311 0.0180 'International Tables Vol C Tables 4.2.6.8 and 6.1.1.4'
O O 0.0492 0.0322 'International Tables Vol C Tables 4.2.6.8 and 6.1.1.4'

loop_
_geom_angle_atom_site_label_1
_geom_angle_atom_site_label_2
_geom_angle_atom_site_label_3
_geom_angle
_geom_angle_site_symmetry_1
_geom_angle_site_symmetry_3
_geom_angle_publ_flag
O11 N10 O12 123.7(2) . . ?
O11 N10 C9 119.80(18) . . ?
O12 N10 C9 116.52(19) . . ?
O13 C7 C1 121.49(19) . . ?
O13 C7 C8 120.62(19) . . ?
C1 C7 C8 117.87(18) . . ?
C1 C6 H6 119.8 . . ?
C5 C6 H6 119.8 . . ?
C5 C6 C1 120.4(2) . . ?
C6 C1 C7 118.84(19) . . ?
C2 C1 C7 122.05(19) . . ?
C2 C1 C6 119.11(19) . . ?
C1 C2 H2 119.9 . . ?
C3 C2 C1 120.1(2) . . ?
C3 C2 H2 119.9 . . ?
C7 C8 H8A 109.0 . . ?
C7 C8 H8B 109.0 . . ?
H8A C8 H8B 107.8 . . ?
C9 C8 C7 112.96(18) . . ?
C9 C8 H8A 109.0 . . ?
C9 C8 H8B 109.0 . . ?
C6 C5 H5 120.0 . . ?
C6 C5 C4 120.0(2) . . ?
C4 C5 H5 120.0 . . ?
C2 C3 H3 119.8 . . ?
C4 C3 C2 120.4(2) . . ?
C4 C3 H3 119.8 . . ?
C5 C4 H4 120.1 . . ?
C3 C4 C5 119.9(2) . . ?
C3 C4 H4 120.1 . . ?
N10 C9 C8 112.02(18) . . ?
N10 C9 H9A 109.2 . . ?
N10 C9 H9B 109.2 . . ?
C8 C9 H9A 109.2 . . ?
C8 C9 H9B 109.2 . . ?
H9A C9 H9B 107.9 . . ?

loop_
_geom_bond_atom_site_label_1
_geom_bond_atom_site_label_2
_geom_bond_distance
_geom_bond_site_symmetry_2
_geom_bond_publ_flag
O11 N10 1.224(2) . ?
O13 C7 1.217(3) . ?
O12 N10 1.226(2) . ?
N10 C9 1.501(3) . ?
C7 C1 1.496(3) . ?
C7 C8 1.517(3) . ?
C6 H6 0.9300 . ?
C6 C1 1.401(3) . ?
C6 C5 1.385(3) . ?
C1 C2 1.393(3) . ?
C2 H2 0.9300 . ?
C2 C3 1.387(3) . ?
C8 H8A 0.9700 . ?
C8 H8B 0.9700 . ?
C8 C9 1.508(3) . ?
C5 H5 0.9300 . ?
C5 C4 1.388(4) . ?
C3 H3 0.9300 . ?
C3 C4 1.385(4) . ?
C4 H4 0.9300 . ?
C9 H9A 0.9700 . ?
C9 H9B 0.9700 . ?

loop_
_geom_torsion_atom_site_label_1
_geom_torsion_atom_site_label_2
_geom_torsion_atom_site_label_3
_geom_torsion_atom_site_label_4
_geom_torsion
_geom_torsion_site_symmetry_1
_geom_torsion_site_symmetry_2
_geom_torsion_site_symmetry_3
_geom_torsion_site_symmetry_4
_geom_torsion_publ_flag
O11 N10 C9 C8 -4.1(3) . . . . ?
O13 C7 C1 C6 6.4(3) . . . . ?
O13 C7 C1 C2 -174.2(2) . . . . ?
O13 C7 C8 C9 -7.9(3) . . . . ?
O12 N10 C9 C8 176.17(18) . . . . ?
C7 C1 C2 C3 -179.4(2) . . . . ?
C7 C8 C9 N10 -65.5(2) . . . . ?
C6 C1 C2 C3 0.0(4) . . . . ?
C6 C5 C4 C3 -0.3(4) . . . . ?
C1 C7 C8 C9 170.65(19) . . . . ?
C1 C6 C5 C4 0.0(4) . . . . ?
C1 C2 C3 C4 -0.2(4) . . . . ?
C2 C3 C4 C5 0.3(4) . . . . ?
C8 C7 C1 C6 -172.1(2) . . . . ?
C8 C7 C1 C2 7.2(3) . . . . ?
C5 C6 C1 C7 179.5(2) . . . . ?
C5 C6 C1 C2 0.1(3) . . . . ?
